data_1575849
loop_
_publ_author_name
'Rahman, Rahad'
'Quazi, Nurul H.'
'White, Keith F.'
'Saker Neto, Nicolau'
'Hong, Yuning'
'Maeder, Marcel'
'Wilson, David J. D.'
'Barnard, Peter J.'

_publ_section_title
;
 Luminescent iridium(III) complexes bearing boronic acid groups: potential
 sensors for carbohydrates.
;
_journal_issue 41
_journal_name_full 'Dalton transactions (Cambridge, England : 2003)'
_journal_page_first 15609
_journal_page_last 15622
_journal_paper_doi 10.1039/d5dt01291k
_journal_volume 54
_journal_year 2025
_chemical_formula_moiety 'C35 H28 B Ir N7 O2, Cl, 1[C4H10O1]'
_chemical_formula_sum 'C39 H38 B Cl Ir N7 O3'
_chemical_formula_weight 891.22
_space_group_crystal_system triclinic
_space_group_IT_number 2
_space_group_name_Hall '-P 1'
_space_group_name_H-M_alt 'P -1'
_atom_sites_solution_hydrogens geom
_atom_sites_solution_primary dual
_audit_creation_date 2025-07-15
_audit_creation_method
;
Olex2 1.5
(compiled 2023.08.24 svn.re1ec1418 for OlexSys, GUI svn.r6817)
;
_audit_update_record
;
2025-07-27 deposited with the CCDC.	2025-09-16 downloaded from the CCDC.
;
_cell_angle_alpha 83.623(3)
_cell_angle_beta 83.148(3)
_cell_angle_gamma 87.278(3)
_cell_formula_units_Z 2
_cell_length_a 10.7251(4)
_cell_length_b 12.7202(4)
_cell_length_c 14.1482(5)
_cell_measurement_reflns_used 10563
_cell_measurement_temperature 190.0(1)
_cell_measurement_theta_max 71.10
_cell_measurement_theta_min 3.49
_cell_volume 1903.38(12)
_computing_cell_refinement 'CrysAlisPro 1.171.43.90 (Rigaku OD, 2023)'
_computing_data_collection 'CrysAlisPro system (CCD 40.53 (release 29-04-2019))'
_computing_data_reduction 'CrysAlisPro 1.171.43.90 (Rigaku OD, 2023)'
_computing_molecular_graphics 'Olex2 1.5 (Dolomanov et al., 2009)'
_computing_publication_material 'Olex2 1.5 (Dolomanov et al., 2009)'
_computing_structure_refinement 'SHELXL 2018/3 (Sheldrick, 2015)'
_computing_structure_solution 'SHELXT 2018/2 (Sheldrick, 2018)'
_diffrn_ambient_temperature 190.0(1)
_diffrn_measured_fraction_theta_full 0.999
_diffrn_measured_fraction_theta_max 0.993
_diffrn_measurement_device_type 'SuperNova, Dual, Cu at home/near, HyPix3000'
_diffrn_measurement_method '\w scans'
_diffrn_radiation_type CuK\a
_diffrn_radiation_wavelength 1.54184
_diffrn_reflns_av_R_equivalents 0.0498
_diffrn_reflns_av_unetI/netI 0.0499
_diffrn_reflns_Laue_measured_fraction_full 0.999
_diffrn_reflns_Laue_measured_fraction_max 0.993
_diffrn_reflns_limit_h_max 12
_diffrn_reflns_limit_h_min -13
_diffrn_reflns_limit_k_max 15
_diffrn_reflns_limit_k_min -15
_diffrn_reflns_limit_l_max 17
_diffrn_reflns_limit_l_min -16
_diffrn_reflns_number 21994
_diffrn_reflns_point_group_measured_fraction_full 0.999
_diffrn_reflns_point_group_measured_fraction_max 0.993
_diffrn_reflns_theta_full 67.684
_diffrn_reflns_theta_max 71.363
_diffrn_reflns_theta_min 3.498
_exptl_absorpt_coefficient_mu 7.811
_exptl_absorpt_correction_T_max 1.00
_exptl_absorpt_correction_T_min 0.60
_exptl_absorpt_correction_type multi-scan
_exptl_absorpt_process_details
'CrysAlisPro 1.171.43.90 (Rigaku Oxford Diffraction, 2023). Empirical absorption correction using spherical harmonics, implemented in SCALE3 ABSPACK scaling algorithm.'
_exptl_crystal_colour 'clear yellow'
_exptl_crystal_colour_lustre clear
_exptl_crystal_colour_primary yellow
_exptl_crystal_density_diffrn 1.555
_exptl_crystal_description plate
_exptl_crystal_F_000 888
_exptl_crystal_size_max 0.13
_exptl_crystal_size_mid 0.125
_exptl_crystal_size_min 0.021
_refine_diff_density_max 2.032
_refine_diff_density_min -1.989
_refine_diff_density_rms 0.131
_refine_ls_extinction_method none
_refine_ls_goodness_of_fit_ref 1.042
_refine_ls_hydrogen_treatment constr
_refine_ls_matrix_type full
_refine_ls_number_parameters 426
_refine_ls_number_reflns 7341
_refine_ls_number_restraints 0
_refine_ls_restrained_S_all 1.042
_refine_ls_R_factor_all 0.0670
_refine_ls_R_factor_gt 0.0598
_refine_ls_shift/su_max 0.001
_refine_ls_shift/su_mean 0.000
_refine_ls_structure_factor_coef Fsqd
_refine_ls_weighting_details 'w=1/[\s^2^(Fo^2^)+(0.1002P)^2^+3.0350P] where P=(Fo^2^+2Fc^2^)/3'
_refine_ls_weighting_scheme calc
_refine_ls_wR_factor_gt 0.1600
_refine_ls_wR_factor_ref 0.1662
_reflns_Friedel_coverage 0.000
_reflns_number_gt 6287
_reflns_number_total 7341
_reflns_threshold_expression 'I > 2\s(I)'
_cod_data_source_file d5dt01291k2.cif
_cod_data_source_block 14
_cod_depositor_comments 'Adding full bibliography for 1575847--1575850.cif.'
_cod_original_cell_volume 1903.37(12)
_cod_database_code 1575849
_shelx_shelxl_version_number 2018/3
_shelx_space_group_comment
;
The symmetry employed for this shelxl refinement is uniquely defined
by the following loop, which should always be used as a source of
symmetry information in preference to the above space-group names.
They are only intended as comments.
;
_shelx_estimated_absorpt_t_max 0.853
_shelx_estimated_absorpt_t_min 0.430
_olex2_refinement_description
;
1. Fixed Uiso
 At 1.2 times of:
  All C(H) groups
 At 1.5 times of:
  All C(H,H,H) groups, All O(H) groups
2.a Aromatic/amide H refined with riding coordinates:
 C13(H13), C6(H6), C8(H8), C11(H11), C20(H20), C10(H10), C3(H3), C18(H18),
 C5(H5), C4(H4), C17(H17), C15(H15), C16(H16), C33(H33), C12(H12), C32(H32),
 C27(H27), C25(H25), C22(H22), C34(H34), C28(H28), C30(H30), C24(H24), C23(H23)
2.b Idealised Me refined as rotating group:
 C35(H35a,H35b,H35c)
2.c Idealised tetrahedral OH refined as rotating group:
 O1(H1)
;
_smtbx_masks_special_details
;
A solvent mask was calculated and 90 electrons were 
found in a volume of 434\%A^3^ in 1 void per unit cell. 
This is consistent with the presence of 
1[C4H10O1] per Asymmetric Unit 
which account for 84 electrons 
per unit cell.
;
_smtbx_masks_void_probe_radius 1.2
_smtbx_masks_void_truncation_radius 1.2
_olex2_submission_special_instructions 'No special instructions were received'

loop_
_space_group_symop_operation_xyz
'x, y, z'
'-x, -y, -z'

loop_
_atom_site_label
_atom_site_type_symbol
_atom_site_fract_x
_atom_site_fract_y
_atom_site_fract_z
_atom_site_U_iso_or_equiv
_atom_site_adp_type
_atom_site_occupancy
_atom_site_site_symmetry_order
_atom_site_calc_flag
_atom_site_refinement_flags_posn
_atom_site_refinement_flags_adp
_atom_site_refinement_flags_occupancy
_atom_site_disorder_assembly
_atom_site_disorder_group
Ir1 Ir 0.73189(3) 0.75615(2) 0.82910(2) 0.05566(14) Uani 1 1 d . . . . .
Cl1 Cl 0.8464(6) 1.0589(3) 0.3690(3) 0.166(2) Uani 1 1 d . . . . .
N6 N 0.8791(6) 0.8139(5) 0.9724(4) 0.0556(14) Uani 1 1 d . . . . .
N3 N 0.8891(6) 0.8025(5) 0.8760(4) 0.0561(14) Uani 1 1 d . . . . .
N4 N 0.5692(6) 0.7021(5) 0.7997(5) 0.0599(15) Uani 1 1 d . . . . .
N7 N 0.5439(6) 0.5988(5) 0.8398(5) 0.0575(14) Uani 1 1 d . . . . .
N1 N 0.8184(8) 0.7437(6) 0.6858(5) 0.0669(17) Uani 1 1 d . . . . .
N2 N 0.7029(7) 0.9113(6) 0.7560(5) 0.0677(17) Uani 1 1 d . . . . .
C1 C 0.6628(7) 0.7866(6) 0.9649(5) 0.0547(16) Uani 1 1 d . . . . .
C9 C 1.0723(7) 0.8563(6) 0.9077(6) 0.0593(17) Uani 1 1 d . . . . .
C14 C 0.9911(7) 0.8484(6) 0.9934(6) 0.0572(17) Uani 1 1 d . . . . .
C7 C 0.7563(7) 0.8067(6) 1.0206(6) 0.0577(17) Uani 1 1 d . . . . .
N5 N 0.7615(8) 0.9233(6) 0.6662(5) 0.076(2) Uani 1 1 d . . . . .
C19 C 0.6455(7) 0.5415(6) 0.8809(5) 0.0545(16) Uani 1 1 d . . . . .
C13 C 1.0296(8) 0.8763(6) 1.0778(6) 0.0614(18) Uani 1 1 d . . . . .
H13 H 0.975283 0.870852 1.136151 0.074 Uiso 1 1 calc R U . . .
C6 C 0.7272(8) 0.8208(7) 1.1166(6) 0.0620(18) Uani 1 1 d . . . . .
H6 H 0.791856 0.832446 1.154353 0.074 Uiso 1 1 calc R U . . .
C8 C 1.0028(8) 0.8246(6) 0.8379(6) 0.0623(18) Uani 1 1 d . . . . .
H8 H 1.034153 0.820139 0.772748 0.075 Uiso 1 1 calc R U . . .
C11 C 1.2313(8) 0.9191(7) 0.9870(7) 0.071(2) Uani 1 1 d . . . . .
H11 H 1.313934 0.942857 0.986962 0.085 Uiso 1 1 calc R U . . .
C2 C 0.7524(7) 0.6025(7) 0.8812(5) 0.0561(16) Uani 1 1 d . . . . .
C20 C 0.4700(8) 0.7407(7) 0.7586(6) 0.0647(19) Uani 1 1 d . . . . .
H20 H 0.461240 0.810817 0.728539 0.078 Uiso 1 1 calc R U . . .
C10 C 1.1949(8) 0.8928(6) 0.9048(7) 0.0647(19) Uani 1 1 d . . . . .
H10 H 1.250174 0.898803 0.846949 0.078 Uiso 1 1 calc R U . . .
C3 C 0.5402(8) 0.7857(6) 1.0064(6) 0.0614(18) Uani 1 1 d . . . . .
H3 H 0.475073 0.774002 0.969204 0.074 Uiso 1 1 calc R U . . .
C18 C 0.6422(8) 0.4367(7) 0.9159(6) 0.0650(19) Uani 1 1 d . . . . .
H18 H 0.568704 0.398102 0.914957 0.078 Uiso 1 1 calc R U . . .
C5 C 0.6039(9) 0.8178(7) 1.1568(6) 0.070(2) Uani 1 1 d . . . . .
H5 H 0.583293 0.826970 1.222631 0.084 Uiso 1 1 calc R U . . .
C26 C 0.4291(8) 0.5735(6) 0.8187(6) 0.0625(18) Uani 1 1 d . . . . .
C21 C 0.3811(9) 0.6645(7) 0.7656(7) 0.069(2) Uani 1 1 d . . . . .
C4 C 0.5104(8) 0.8017(7) 1.1020(7) 0.067(2) Uani 1 1 d . . . . .
H4 H 0.425166 0.801470 1.129598 0.081 Uiso 1 1 calc R U . . .
C31 C 0.8199(10) 0.8335(8) 0.6275(6) 0.076(2) Uani 1 1 d . . . . .
C17 C 0.7456(8) 0.3877(7) 0.9521(7) 0.069(2) Uani 1 1 d . . . . .
H17 H 0.743683 0.315617 0.978270 0.082 Uiso 1 1 calc R U . . .
C15 C 0.8560(8) 0.5499(6) 0.9180(6) 0.0622(18) Uani 1 1 d . . . . .
H15 H 0.929609 0.587663 0.920735 0.075 Uiso 1 1 calc R U . . .
O1 O 0.9636(12) 0.8394(8) 0.3197(6) 0.133(4) Uani 1 1 d . . . . .
H1 H 0.926850 0.889691 0.346732 0.200 Uiso 1 1 calc R U . . .
C16 C 0.8527(9) 0.4445(7) 0.9502(7) 0.071(2) Uani 1 1 d . . . . .
H16 H 0.925922 0.409422 0.971798 0.085 Uiso 1 1 calc R U . . .
C33 C 0.6689(10) 1.0765(7) 0.6938(6) 0.075(2) Uani 1 1 d . . . . .
H33 H 0.640507 1.148584 0.688365 0.090 Uiso 1 1 calc R U . . .
C12 C 1.1493(9) 0.9120(7) 1.0731(7) 0.073(2) Uani 1 1 d . . . . .
H12 H 1.177598 0.932399 1.129272 0.087 Uiso 1 1 calc R U . . .
C32 C 0.6478(9) 1.0003(7) 0.7746(7) 0.071(2) Uani 1 1 d . . . . .
H32 H 0.600210 1.012855 0.833563 0.085 Uiso 1 1 calc R U . . .
C27 C 0.8715(10) 0.6576(8) 0.6512(7) 0.081(3) Uani 1 1 d . . . . .
H27 H 0.870564 0.593123 0.692083 0.097 Uiso 1 1 calc R U . . .
C25 C 0.3594(8) 0.4811(8) 0.8437(7) 0.074(2) Uani 1 1 d . . . . .
H25 H 0.391602 0.420865 0.880136 0.089 Uiso 1 1 calc R U . . .
O2 O 1.0368(13) 0.6637(8) 0.3603(7) 0.148(5) Uani 1 1 d . . . . .
C22 C 0.2601(9) 0.6630(9) 0.7342(9) 0.086(3) Uani 1 1 d . . . . .
H22 H 0.226383 0.722435 0.697583 0.103 Uiso 1 1 calc R U . . .
C34 C 0.7382(11) 1.0243(8) 0.6261(7) 0.087(3) Uani 1 1 d . . . . .
H34 H 0.765729 1.052631 0.562453 0.104 Uiso 1 1 calc R U . . .
C28 C 0.9281(13) 0.6575(8) 0.5586(7) 0.094(3) Uani 1 1 d . . . . .
H28 H 0.969383 0.595046 0.537606 0.112 Uiso 1 1 calc R U . . .
C30 C 0.8707(12) 0.8423(8) 0.5333(8) 0.091(3) Uani 1 1 d . . . . .
H30 H 0.869690 0.908530 0.495024 0.109 Uiso 1 1 calc R U . . .
C24 C 0.2427(9) 0.4827(9) 0.8127(9) 0.091(3) Uani 1 1 d . . . . .
H24 H 0.193004 0.421976 0.827829 0.110 Uiso 1 1 calc R U . . .
C23 C 0.1945(11) 0.5730(10) 0.7584(10) 0.103(4) Uani 1 1 d . . . . .
H23 H 0.113365 0.570533 0.738356 0.123 Uiso 1 1 calc R U . . .
C29 C 0.9239(13) 0.7516(9) 0.4949(8) 0.098(4) Uani 1 1 d . . . . .
C35 C 1.089(2) 0.6581(12) 0.2639(11) 0.177(10) Uani 1 1 d . . . . .
H35A H 1.083473 0.728294 0.227990 0.265 Uiso 1 1 calc R U . . .
H35B H 1.042908 0.607977 0.234878 0.265 Uiso 1 1 calc R U . . .
H35C H 1.177669 0.634265 0.262373 0.265 Uiso 1 1 calc R U . . .
B1 B 0.9705(19) 0.7542(12) 0.3837(11) 0.113(5) Uani 1 1 d . . . . .

loop_
_atom_site_aniso_label
_atom_site_aniso_U_11
_atom_site_aniso_U_22
_atom_site_aniso_U_33
_atom_site_aniso_U_23
_atom_site_aniso_U_13
_atom_site_aniso_U_12
Ir1 0.0601(2) 0.0547(2) 0.04910(19) 0.00801(12) -0.00597(13) -0.00287(13)
Cl1 0.273(6) 0.106(2) 0.092(2) 0.0362(18) 0.040(3) 0.009(3)
N6 0.056(3) 0.060(4) 0.047(3) 0.009(2) -0.005(2) -0.005(3)
N3 0.059(3) 0.056(3) 0.050(3) 0.008(2) -0.002(3) -0.003(3)
N4 0.067(4) 0.055(3) 0.053(3) 0.008(3) -0.004(3) 0.000(3)
N7 0.054(3) 0.057(3) 0.061(4) 0.005(3) -0.015(3) 0.001(3)
N1 0.082(4) 0.070(4) 0.047(3) -0.003(3) -0.001(3) -0.004(3)
N2 0.082(5) 0.064(4) 0.055(4) 0.008(3) -0.010(3) -0.008(3)
C1 0.057(4) 0.050(4) 0.052(4) 0.005(3) 0.006(3) -0.004(3)
C9 0.062(4) 0.046(4) 0.066(4) 0.010(3) -0.006(3) 0.002(3)
C14 0.064(4) 0.043(4) 0.062(4) 0.009(3) -0.008(3) 0.003(3)
C7 0.055(4) 0.052(4) 0.061(4) 0.011(3) 0.000(3) -0.003(3)
N5 0.100(6) 0.064(4) 0.058(4) 0.008(3) -0.006(4) 0.005(4)
C19 0.055(4) 0.054(4) 0.050(4) 0.007(3) -0.003(3) 0.009(3)
C13 0.065(4) 0.055(4) 0.063(4) 0.000(3) -0.009(4) 0.002(3)
C6 0.062(4) 0.063(5) 0.057(4) 0.003(3) -0.006(3) 0.005(3)
C8 0.061(4) 0.063(5) 0.057(4) 0.011(3) -0.001(3) 0.000(3)
C11 0.060(4) 0.052(4) 0.098(7) 0.005(4) -0.016(4) 0.000(3)
C2 0.052(4) 0.069(5) 0.046(4) -0.004(3) -0.002(3) -0.004(3)
C20 0.068(5) 0.060(4) 0.064(5) 0.009(3) -0.016(4) 0.003(4)
C10 0.057(4) 0.055(4) 0.077(5) 0.006(4) -0.004(4) 0.003(3)
C3 0.060(4) 0.056(4) 0.066(5) 0.001(3) -0.006(4) 0.004(3)
C18 0.060(4) 0.060(4) 0.070(5) 0.010(4) -0.006(4) 0.001(3)
C5 0.079(5) 0.079(6) 0.049(4) -0.002(4) 0.004(4) -0.021(4)
C26 0.060(4) 0.054(4) 0.073(5) -0.001(3) -0.014(4) 0.005(3)
C21 0.073(5) 0.063(5) 0.071(5) -0.001(4) -0.017(4) 0.002(4)
C4 0.065(5) 0.059(5) 0.073(5) 0.003(4) 0.003(4) 0.001(4)
C31 0.097(7) 0.078(6) 0.048(4) 0.013(4) 0.000(4) -0.014(5)
C17 0.072(5) 0.050(4) 0.080(5) 0.008(4) -0.013(4) 0.007(4)
C15 0.062(4) 0.056(4) 0.065(5) 0.006(3) -0.011(4) 0.003(3)
O1 0.201(11) 0.115(7) 0.065(4) 0.008(4) 0.032(5) 0.023(7)
C16 0.064(5) 0.075(6) 0.070(5) 0.002(4) -0.009(4) 0.009(4)
C33 0.101(7) 0.055(5) 0.064(5) 0.001(4) 0.003(5) 0.005(4)
C12 0.072(5) 0.056(5) 0.091(6) 0.000(4) -0.024(5) 0.000(4)
C32 0.087(6) 0.054(5) 0.071(5) 0.006(4) -0.013(4) 0.001(4)
C27 0.101(7) 0.071(6) 0.066(5) 0.015(4) -0.009(5) -0.008(5)
C25 0.064(5) 0.068(5) 0.088(6) 0.000(4) -0.011(4) 0.000(4)
O2 0.242(13) 0.091(6) 0.089(6) -0.004(5) 0.050(7) 0.031(7)
C22 0.064(5) 0.078(6) 0.117(8) -0.002(6) -0.029(5) 0.017(5)
C34 0.118(8) 0.070(6) 0.068(5) 0.006(4) -0.007(5) 0.015(5)
C28 0.141(10) 0.061(5) 0.069(6) 0.000(4) 0.012(6) 0.020(6)
C30 0.126(9) 0.066(6) 0.076(6) 0.000(5) 0.000(6) 0.004(6)
C24 0.063(5) 0.081(7) 0.130(9) 0.007(6) -0.023(6) -0.014(5)
C23 0.080(7) 0.098(8) 0.136(11) -0.003(7) -0.048(7) -0.006(6)
C29 0.125(9) 0.080(7) 0.074(6) 0.009(5) 0.019(6) 0.017(6)
C35 0.30(3) 0.090(9) 0.104(10) 0.016(8) 0.072(14) 0.054(13)
B1 0.158(15) 0.086(9) 0.081(8) 0.013(7) 0.010(9) 0.029(9)

loop_
_atom_type_symbol
_atom_type_description
_atom_type_scat_dispersion_real
_atom_type_scat_dispersion_imag
_atom_type_scat_source
C C 0.0181 0.0091 'International Tables Vol C Tables 4.2.6.8 and 6.1.1.4'
H H 0.0000 0.0000 'International Tables Vol C Tables 4.2.6.8 and 6.1.1.4'
B B 0.0090 0.0039 'International Tables Vol C Tables 4.2.6.8 and 6.1.1.4'
Cl Cl 0.3639 0.7018 'International Tables Vol C Tables 4.2.6.8 and 6.1.1.4'
Ir Ir -4.7710 6.5667 'International Tables Vol C Tables 4.2.6.8 and 6.1.1.4'
N N 0.0311 0.0180 'International Tables Vol C Tables 4.2.6.8 and 6.1.1.4'
O O 0.0492 0.0322 'International Tables Vol C Tables 4.2.6.8 and 6.1.1.4'

loop_
_geom_angle_atom_site_label_1
_geom_angle_atom_site_label_2
_geom_angle_atom_site_label_3
_geom_angle
_geom_angle_site_symmetry_1
_geom_angle_site_symmetry_3
_geom_angle_publ_flag
N3 Ir1 N1 94.5(3) . . ?
N3 Ir1 N2 90.7(3) . . ?
N3 Ir1 C1 79.6(3) . . ?
N3 Ir1 C2 95.2(3) . . ?
N4 Ir1 N3 172.7(2) . . ?
N4 Ir1 N1 91.9(3) . . ?
N4 Ir1 N2 94.3(3) . . ?
N4 Ir1 C1 94.3(3) . . ?
N4 Ir1 C2 80.4(3) . . ?
N1 Ir1 N2 76.0(3) . . ?
C1 Ir1 N1 172.1(3) . . ?
C1 Ir1 N2 98.7(3) . . ?
C2 Ir1 N1 98.1(3) . . ?
C2 Ir1 N2 172.0(3) . . ?
C2 Ir1 C1 87.7(3) . . ?
N3 N6 C7 115.0(6) . . ?
C14 N6 N3 108.7(6) . . ?
C14 N6 C7 135.0(7) . . ?
N6 N3 Ir1 115.1(4) . . ?
C8 N3 Ir1 136.1(6) . . ?
C8 N3 N6 108.8(7) . . ?
N7 N4 Ir1 114.7(5) . . ?
C20 N4 Ir1 137.2(6) . . ?
C20 N4 N7 107.8(7) . . ?
N4 N7 C19 115.4(6) . . ?
C26 N7 N4 108.9(6) . . ?
C26 N7 C19 135.1(7) . . ?
C31 N1 Ir1 115.3(6) . . ?
C27 N1 Ir1 126.9(6) . . ?
C27 N1 C31 117.8(8) . . ?
N5 N2 Ir1 113.4(6) . . ?
C32 N2 Ir1 138.1(6) . . ?
C32 N2 N5 108.5(7) . . ?
C7 C1 Ir1 113.3(5) . . ?
C3 C1 Ir1 128.3(6) . . ?
C3 C1 C7 118.4(7) . . ?
C14 C9 C8 105.7(7) . . ?
C14 C9 C10 120.7(8) . . ?
C8 C9 C10 133.6(8) . . ?
N6 C14 C9 106.8(7) . . ?
N6 C14 C13 132.3(7) . . ?
C13 C14 C9 120.9(8) . . ?
C1 C7 N6 115.8(7) . . ?
C6 C7 N6 123.2(7) . . ?
C6 C7 C1 121.0(7) . . ?
N2 N5 C31 118.4(7) . . ?
N2 N5 C34 109.0(8) . . ?
C34 N5 C31 132.1(8) . . ?
C2 C19 N7 113.9(7) . . ?
C18 C19 N7 123.8(7) . . ?
C18 C19 C2 122.3(7) . . ?
C14 C13 H13 121.3 . . ?
C12 C13 C14 117.3(8) . . ?
C12 C13 H13 121.3 . . ?
C7 C6 H6 120.3 . . ?
C5 C6 C7 119.4(8) . . ?
C5 C6 H6 120.3 . . ?
N3 C8 C9 109.9(7) . . ?
N3 C8 H8 125.0 . . ?
C9 C8 H8 125.0 . . ?
C10 C11 H11 119.3 . . ?
C10 C11 C12 121.5(8) . . ?
C12 C11 H11 119.3 . . ?
C19 C2 Ir1 114.7(5) . . ?
C15 C2 Ir1 128.9(6) . . ?
C15 C2 C19 116.4(7) . . ?
N4 C20 H20 124.9 . . ?
N4 C20 C21 110.2(8) . . ?
C21 C20 H20 124.9 . . ?
C9 C10 H10 121.1 . . ?
C11 C10 C9 117.8(8) . . ?
C11 C10 H10 121.1 . . ?
C1 C3 H3 119.6 . . ?
C1 C3 C4 120.9(8) . . ?
C4 C3 H3 119.6 . . ?
C19 C18 H18 120.2 . . ?
C19 C18 C17 119.6(8) . . ?
C17 C18 H18 120.2 . . ?
C6 C5 H5 119.9 . . ?
C4 C5 C6 120.2(8) . . ?
C4 C5 H5 119.9 . . ?
N7 C26 C21 106.3(7) . . ?
N7 C26 C25 131.5(8) . . ?
C25 C26 C21 122.1(8) . . ?
C20 C21 C26 106.7(8) . . ?
C20 C21 C22 133.7(9) . . ?
C26 C21 C22 119.6(9) . . ?
C3 C4 H4 119.9 . . ?
C5 C4 C3 120.1(8) . . ?
C5 C4 H4 119.9 . . ?
N1 C31 N5 116.5(7) . . ?
N1 C31 C30 124.3(9) . . ?
C30 C31 N5 119.2(8) . . ?
C18 C17 H17 120.4 . . ?
C18 C17 C16 119.2(8) . . ?
C16 C17 H17 120.4 . . ?
C2 C15 H15 119.7 . . ?
C16 C15 C2 120.6(8) . . ?
C16 C15 H15 119.7 . . ?
B1 O1 H1 109.5 . . ?
C17 C16 H16 119.2 . . ?
C15 C16 C17 121.7(8) . . ?
C15 C16 H16 119.2 . . ?
C32 C33 H33 127.5 . . ?
C34 C33 H33 127.5 . . ?
C34 C33 C32 105.1(8) . . ?
C13 C12 C11 121.8(9) . . ?
C13 C12 H12 119.1 . . ?
C11 C12 H12 119.1 . . ?
N2 C32 C33 109.8(8) . . ?
N2 C32 H32 125.1 . . ?
C33 C32 H32 125.1 . . ?
N1 C27 H27 118.5 . . ?
N1 C27 C28 123.0(9) . . ?
C28 C27 H27 118.5 . . ?
C26 C25 H25 121.7 . . ?
C24 C25 C26 116.7(9) . . ?
C24 C25 H25 121.7 . . ?
B1 O2 C35 118.7(11) . . ?
C21 C22 H22 121.3 . . ?
C23 C22 C21 117.5(10) . . ?
C23 C22 H22 121.3 . . ?
N5 C34 H34 126.2 . . ?
C33 C34 N5 107.5(9) . . ?
C33 C34 H34 126.2 . . ?
C27 C28 H28 120.4 . . ?
C27 C28 C29 119.2(9) . . ?
C29 C28 H28 120.4 . . ?
C31 C30 H30 120.7 . . ?
C31 C30 C29 118.5(10) . . ?
C29 C30 H30 120.7 . . ?
C25 C24 H24 119.2 . . ?
C25 C24 C23 121.6(10) . . ?
C23 C24 H24 119.2 . . ?
C22 C23 C24 122.5(10) . . ?
C22 C23 H23 118.7 . . ?
C24 C23 H23 118.7 . . ?
C28 C29 B1 122.3(10) . . ?
C30 C29 C28 116.9(10) . . ?
C30 C29 B1 120.6(10) . . ?
O2 C35 H35A 109.5 . . ?
O2 C35 H35B 109.5 . . ?
O2 C35 H35C 109.5 . . ?
H35A C35 H35B 109.5 . . ?
H35A C35 H35C 109.5 . . ?
H35B C35 H35C 109.5 . . ?
O1 B1 O2 121.4(12) . . ?
O1 B1 C29 124.9(12) . . ?
O2 B1 C29 113.1(11) . . ?

loop_
_geom_bond_atom_site_label_1
_geom_bond_atom_site_label_2
_geom_bond_distance
_geom_bond_site_symmetry_2
_geom_bond_publ_flag
Ir1 N3 2.020(7) . ?
Ir1 N4 2.010(7) . ?
Ir1 N1 2.145(6) . ?
Ir1 N2 2.151(7) . ?
Ir1 C1 2.046(7) . ?
Ir1 C2 2.022(8) . ?
N6 N3 1.380(9) . ?
N6 C14 1.373(10) . ?
N6 C7 1.411(10) . ?
N3 C8 1.303(10) . ?
N4 N7 1.398(9) . ?
N4 C20 1.321(10) . ?
N7 C19 1.428(9) . ?
N7 C26 1.361(10) . ?
N1 C31 1.332(11) . ?
N1 C27 1.326(12) . ?
N2 N5 1.346(10) . ?
N2 C32 1.290(12) . ?
C1 C7 1.397(12) . ?
C1 C3 1.375(11) . ?
C9 C14 1.402(11) . ?
C9 C8 1.409(12) . ?
C9 C10 1.411(12) . ?
C14 C13 1.397(11) . ?
C7 C6 1.387(11) . ?
N5 C31 1.409(13) . ?
N5 C34 1.370(12) . ?
C19 C2 1.415(11) . ?
C19 C18 1.371(11) . ?
C13 H13 0.9500 . ?
C13 C12 1.373(12) . ?
C6 H6 0.9500 . ?
C6 C5 1.377(12) . ?
C8 H8 0.9500 . ?
C11 H11 0.9500 . ?
C11 C10 1.350(13) . ?
C11 C12 1.411(14) . ?
C2 C15 1.394(11) . ?
C20 H20 0.9500 . ?
C20 C21 1.379(13) . ?
C10 H10 0.9500 . ?
C3 H3 0.9500 . ?
C3 C4 1.386(12) . ?
C18 H18 0.9500 . ?
C18 C17 1.372(12) . ?
C5 H5 0.9500 . ?
C5 C4 1.375(13) . ?
C26 C21 1.418(12) . ?
C26 C25 1.412(13) . ?
C21 C22 1.423(13) . ?
C4 H4 0.9500 . ?
C31 C30 1.373(14) . ?
C17 H17 0.9500 . ?
C17 C16 1.381(13) . ?
C15 H15 0.9500 . ?
C15 C16 1.369(12) . ?
O1 H1 0.8400 . ?
O1 B1 1.338(16) . ?
C16 H16 0.9500 . ?
C33 H33 0.9500 . ?
C33 C32 1.418(12) . ?
C33 C34 1.355(13) . ?
C12 H12 0.9500 . ?
C32 H32 0.9500 . ?
C27 H27 0.9500 . ?
C27 C28 1.376(14) . ?
C25 H25 0.9500 . ?
C25 C24 1.374(13) . ?
O2 C35 1.420(16) . ?
O2 B1 1.376(17) . ?
C22 H22 0.9500 . ?
C22 C23 1.362(17) . ?
C34 H34 0.9500 . ?
C28 H28 0.9500 . ?
C28 C29 1.418(15) . ?
C30 H30 0.9500 . ?
C30 C29 1.398(15) . ?
C24 H24 0.9500 . ?
C24 C23 1.420(16) . ?
C23 H23 0.9500 . ?
C29 B1 1.590(18) . ?
C35 H35A 0.9800 . ?
C35 H35B 0.9800 . ?
C35 H35C 0.9800 . ?

loop_
_geom_torsion_atom_site_label_1
_geom_torsion_atom_site_label_2
_geom_torsion_atom_site_label_3
_geom_torsion_atom_site_label_4
_geom_torsion
_geom_torsion_site_symmetry_1
_geom_torsion_site_symmetry_2
_geom_torsion_site_symmetry_3
_geom_torsion_site_symmetry_4
_geom_torsion_publ_flag
Ir1 N3 C8 C9 178.2(5) . . . . ?
Ir1 N4 N7 C19 -10.3(8) . . . . ?
Ir1 N4 N7 C26 177.1(5) . . . . ?
Ir1 N4 C20 C21 -175.7(6) . . . . ?
Ir1 N1 C31 N5 -2.0(12) . . . . ?
Ir1 N1 C31 C30 -180.0(9) . . . . ?
Ir1 N1 C27 C28 -178.2(9) . . . . ?
Ir1 N2 N5 C31 7.3(11) . . . . ?
Ir1 N2 N5 C34 -179.6(7) . . . . ?
Ir1 N2 C32 C33 177.2(7) . . . . ?
Ir1 C1 C7 N6 6.4(8) . . . . ?
Ir1 C1 C7 C6 -175.0(6) . . . . ?
Ir1 C1 C3 C4 175.8(6) . . . . ?
Ir1 C2 C15 C16 -179.9(6) . . . . ?
N6 N3 C8 C9 -2.4(9) . . . . ?
N6 C14 C13 C12 -177.6(8) . . . . ?
N6 C7 C6 C5 176.7(8) . . . . ?
N3 N6 C14 C9 -1.1(8) . . . . ?
N3 N6 C14 C13 177.0(8) . . . . ?
N3 N6 C7 C1 1.4(9) . . . . ?
N3 N6 C7 C6 -177.1(7) . . . . ?
N4 N7 C19 C2 5.0(9) . . . . ?
N4 N7 C19 C18 -174.0(7) . . . . ?
N4 N7 C26 C21 -1.1(9) . . . . ?
N4 N7 C26 C25 -178.3(9) . . . . ?
N4 C20 C21 C26 2.3(10) . . . . ?
N4 C20 C21 C22 -179.6(11) . . . . ?
N7 N4 C20 C21 -3.0(10) . . . . ?
N7 C19 C2 Ir1 2.6(8) . . . . ?
N7 C19 C2 C15 -178.2(7) . . . . ?
N7 C19 C18 C17 178.5(8) . . . . ?
N7 C26 C21 C20 -0.7(10) . . . . ?
N7 C26 C21 C22 -179.1(9) . . . . ?
N7 C26 C25 C24 177.9(10) . . . . ?
N1 C31 C30 C29 0.4(19) . . . . ?
N1 C27 C28 C29 -4(2) . . . . ?
N2 N5 C31 N1 -3.7(14) . . . . ?
N2 N5 C31 C30 174.4(10) . . . . ?
N2 N5 C34 C33 2.7(13) . . . . ?
C1 C7 C6 C5 -1.8(12) . . . . ?
C1 C3 C4 C5 -0.6(13) . . . . ?
C9 C14 C13 C12 0.3(11) . . . . ?
C14 N6 N3 Ir1 -178.3(4) . . . . ?
C14 N6 N3 C8 2.2(8) . . . . ?
C14 N6 C7 C1 167.2(7) . . . . ?
C14 N6 C7 C6 -11.4(13) . . . . ?
C14 C9 C8 N3 1.7(9) . . . . ?
C14 C9 C10 C11 0.4(11) . . . . ?
C14 C13 C12 C11 -0.8(12) . . . . ?
C7 N6 N3 Ir1 -8.9(8) . . . . ?
C7 N6 N3 C8 171.6(6) . . . . ?
C7 N6 C14 C9 -167.5(8) . . . . ?
C7 N6 C14 C13 10.7(14) . . . . ?
C7 C1 C3 C4 -1.6(12) . . . . ?
C7 C6 C5 C4 -0.4(13) . . . . ?
N5 N2 C32 C33 0.3(11) . . . . ?
N5 C31 C30 C29 -177.5(11) . . . . ?
C19 N7 C26 C21 -171.7(8) . . . . ?
C19 N7 C26 C25 11.1(16) . . . . ?
C19 C2 C15 C16 1.0(12) . . . . ?
C19 C18 C17 C16 -1.8(14) . . . . ?
C6 C5 C4 C3 1.6(14) . . . . ?
C8 C9 C14 N6 -0.3(8) . . . . ?
C8 C9 C14 C13 -178.7(7) . . . . ?
C8 C9 C10 C11 178.5(8) . . . . ?
C2 C19 C18 C17 -0.4(13) . . . . ?
C2 C15 C16 C17 -3.3(14) . . . . ?
C20 N4 N7 C19 175.2(7) . . . . ?
C20 N4 N7 C26 2.6(9) . . . . ?
C20 C21 C22 C23 -176.8(12) . . . . ?
C10 C9 C14 N6 178.3(7) . . . . ?
C10 C9 C14 C13 -0.1(11) . . . . ?
C10 C9 C8 N3 -176.6(8) . . . . ?
C10 C11 C12 C13 1.2(13) . . . . ?
C3 C1 C7 N6 -175.8(7) . . . . ?
C3 C1 C7 C6 2.8(11) . . . . ?
C18 C19 C2 Ir1 -178.4(6) . . . . ?
C18 C19 C2 C15 0.8(11) . . . . ?
C18 C17 C16 C15 3.7(14) . . . . ?
C26 N7 C19 C2 175.1(8) . . . . ?
C26 N7 C19 C18 -3.9(14) . . . . ?
C26 C21 C22 C23 1.1(16) . . . . ?
C26 C25 C24 C23 -0.2(17) . . . . ?
C21 C26 C25 C24 1.1(14) . . . . ?
C21 C22 C23 C24 0(2) . . . . ?
C31 N1 C27 C28 0.3(17) . . . . ?
C31 N5 C34 C33 174.5(11) . . . . ?
C31 C30 C29 C28 -4(2) . . . . ?
C31 C30 C29 B1 173.2(14) . . . . ?
C12 C11 C10 C9 -0.9(12) . . . . ?
C32 N2 N5 C31 -175.0(9) . . . . ?
C32 N2 N5 C34 -1.8(11) . . . . ?
C32 C33 C34 N5 -2.4(13) . . . . ?
C27 N1 C31 N5 179.3(9) . . . . ?
C27 N1 C31 C30 1.4(16) . . . . ?
C27 C28 C29 C30 5(2) . . . . ?
C27 C28 C29 B1 -171.6(14) . . . . ?
C25 C26 C21 C20 176.9(8) . . . . ?
C25 C26 C21 C22 -1.5(14) . . . . ?
C25 C24 C23 C22 0(2) . . . . ?
C34 N5 C31 N1 -174.9(11) . . . . ?
C34 N5 C31 C30 3.2(18) . . . . ?
C34 C33 C32 N2 1.3(12) . . . . ?
C28 C29 B1 O1 176.8(17) . . . . ?
C28 C29 B1 O2 -12(2) . . . . ?
C30 C29 B1 O1 0(3) . . . . ?
C30 C29 B1 O2 171.0(15) . . . . ?
C35 O2 B1 O1 -6(3) . . . . ?
C35 O2 B1 C29 -176.8(17) . . . . ?

loop_
_smtbx_masks_void_nr
_smtbx_masks_void_average_x
_smtbx_masks_void_average_y
_smtbx_masks_void_average_z
_smtbx_masks_void_volume
_smtbx_masks_void_count_electrons
_smtbx_masks_void_content
1 0.500 -0.913 0.500 433.6 89.5 '2 C4H10O1'
